data_7001291
loop_
_publ_author_name
'Mikata, Yuji'
'Yamashita, Azusa'
'Kawamura, Ayano'
'Konno, Hideo'
'Miyamoto, Yuka'
'Tamotsu, Satoshi'

_publ_section_title
;
 Bisquinoline-based fluorescent zinc sensors
;
_journal_issue 19
_journal_name_full 'Dalton Transactions'
_journal_page_first 3800
_journal_page_last 3806
_journal_paper_doi 10.1039/b820763a
_journal_year 2009
_chemical_formula_moiety 'C43 H38 N6 '
_chemical_formula_sum 'C43 H38 N6'
_chemical_formula_weight 638.81
_space_group_IT_number 2
_symmetry_cell_setting triclinic
_symmetry_Int_Tables_number 2
_symmetry_space_group_name_Hall '-P 1'
_symmetry_space_group_name_H-M 'P -1'
_cell_angle_alpha 74.541(7)
_cell_angle_beta 85.476(9)
_cell_angle_gamma 88.788(10)
_cell_formula_units_Z 2
_cell_length_a 6.3047(4)
_cell_length_b 14.2601(7)
_cell_length_c 19.4859(7)
_cell_measurement_reflns_used 4361
_cell_measurement_temperature 173.1
_cell_measurement_theta_max 27.5
_cell_measurement_theta_min 3.2
_cell_volume 1683.25(16)
_computing_cell_refinement CrystalClear
_computing_data_collection CrystalClear
_computing_data_reduction CrystalStructure
_computing_publication_material 'CrystalStructure 3.8'
_computing_structure_refinement SHELXL
_computing_structure_solution SIR92
_diffrn_detector_area_resol_mean 14.62
_diffrn_measured_fraction_theta_full 0.949
_diffrn_measured_fraction_theta_max 0.949
_diffrn_measurement_device_type 'Rigaku Mercury'
_diffrn_measurement_method \w
_diffrn_radiation_type 'Mo K\a'
_diffrn_radiation_wavelength 0.71070
_diffrn_reflns_av_R_equivalents 0.021
_diffrn_reflns_limit_h_max 7
_diffrn_reflns_limit_h_min -8
_diffrn_reflns_limit_k_max 18
_diffrn_reflns_limit_k_min -17
_diffrn_reflns_limit_l_max 25
_diffrn_reflns_limit_l_min -25
_diffrn_reflns_number 13327
_diffrn_reflns_theta_full 27.48
_diffrn_reflns_theta_max 27.48
_exptl_absorpt_coefficient_mu 0.076
_exptl_absorpt_correction_T_max 0.989
_exptl_absorpt_correction_T_min 0.979
_exptl_absorpt_correction_type none
_exptl_crystal_colour colorless
_exptl_crystal_density_diffrn 1.260
_exptl_crystal_density_method 'not measured'
_exptl_crystal_description prism
_exptl_crystal_F_000 676.00
_exptl_crystal_size_max 0.40
_exptl_crystal_size_mid 0.25
_exptl_crystal_size_min 0.15
_refine_diff_density_max 0.20
_refine_diff_density_min -0.16
_refine_ls_extinction_method none
_refine_ls_goodness_of_fit_ref 1.076
_refine_ls_hydrogen_treatment refall
_refine_ls_number_parameters 443
_refine_ls_number_reflns 7323
_refine_ls_R_factor_gt 0.0517
_refine_ls_shift/su_max 0.0010
_refine_ls_structure_factor_coef Fsqd
_refine_ls_weighting_details 'w = 1/[\s^2^(Fo^2^)+(0.0390P)^2^+0.4827P] where P=(Fo^2^+2Fc^2^)/3'
_refine_ls_weighting_scheme calc
_refine_ls_wR_factor_ref 0.1102
_reflns_number_gt 5799
_reflns_number_total 7323
_reflns_threshold_expression F^2^>2.0\s(F^2^)
_cod_data_source_file b820763a.txt
_cod_data_source_block '__TQTN3'
_cod_original_cell_volume 1683.25(15)
_cod_original_formula_sum 'C43 H38 N6 '
_cod_database_code 7001291

loop_
_symmetry_equiv_pos_site_id
_symmetry_equiv_pos_as_xyz
1 +X,+Y,+Z
2 -X,-Y,-Z

loop_
_atom_site_label
_atom_site_type_symbol
_atom_site_fract_x
_atom_site_fract_y
_atom_site_fract_z
_atom_site_U_iso_or_equiv
_atom_site_adp_type
_atom_site_occupancy
_atom_site_symmetry_multiplicity
_atom_site_calc_flag
_atom_site_refinement_flags
_atom_site_disorder_assembly
_atom_site_disorder_group
N(1) N 0.4178(2) 0.15791(8) 0.79942(6) 0.0289(2) Uani 1.00 1 d . . .
N(2) N 0.23459(19) 0.15830(8) 0.58783(6) 0.0268(2) Uani 1.00 1 d . . .
N(3) N 0.5008(2) 0.38255(9) 0.83650(7) 0.0306(2) Uani 1.00 1 d . . .
N(4) N 0.3109(2) -0.05027(9) 0.94223(6) 0.0292(2) Uani 1.00 1 d . . .
N(5) N 0.2150(2) 0.09770(9) 0.43046(6) 0.0288(2) Uani 1.00 1 d . . .
N(6) N -0.12513(19) 0.34679(9) 0.60688(6) 0.0273(2) Uani 1.00 1 d . . .
C(1) C 0.5146(2) 0.08853(11) 0.76223(8) 0.0314(3) Uani 1.00 1 d . . .
C(2) C 0.4845(2) 0.11813(11) 0.68253(8) 0.0306(3) Uani 1.00 1 d . . .
C(3) C 0.2534(2) 0.12943(11) 0.66529(7) 0.0286(3) Uani 1.00 1 d . . .
C(4) C 0.5431(2) 0.24755(11) 0.78355(8) 0.0327(3) Uani 1.00 1 d . . .
C(5) C 0.4144(2) 0.33091(10) 0.79896(8) 0.0293(3) Uani 1.00 1 d . . .
C(6) C 0.2127(2) 0.35239(11) 0.77129(8) 0.0352(3) Uani 1.00 1 d . . .
C(7) C 0.1011(2) 0.43035(12) 0.78221(8) 0.0363(3) Uani 1.00 1 d . . .
C(8) C 0.0797(3) 0.56849(12) 0.83827(9) 0.0431(4) Uani 1.00 1 d . . .
C(9) C 0.1661(3) 0.61755(13) 0.88044(10) 0.0511(5) Uani 1.00 1 d . . .
C(10) C 0.3636(3) 0.58957(13) 0.90773(10) 0.0496(4) Uani 1.00 1 d . . .
C(11) C 0.4735(3) 0.51346(12) 0.89194(9) 0.0407(4) Uani 1.00 1 d . . .
C(12) C 0.3877(2) 0.46061(10) 0.84879(8) 0.0308(3) Uani 1.00 1 d . . .
C(13) C 0.1870(2) 0.48764(11) 0.82219(8) 0.0322(3) Uani 1.00 1 d . . .
C(14) C 0.3942(2) 0.11546(11) 0.87723(8) 0.0313(3) Uani 1.00 1 d . . .
C(15) C 0.2432(2) 0.03093(11) 0.89948(7) 0.0291(3) Uani 1.00 1 d . . .
C(16) C 0.0348(2) 0.04237(12) 0.87608(9) 0.0365(3) Uani 1.00 1 d . . .
C(17) C -0.1039(2) -0.03286(12) 0.89753(9) 0.0370(3) Uani 1.00 1 d . . .
C(18) C -0.1745(2) -0.20286(13) 0.96839(8) 0.0371(3) Uani 1.00 1 d . . .
C(19) C -0.1073(2) -0.28543(13) 1.01511(9) 0.0398(3) Uani 1.00 1 d . . .
C(20) C 0.0977(2) -0.28941(12) 1.03931(8) 0.0371(3) Uani 1.00 1 d . . .
C(21) C 0.2334(2) -0.21271(11) 1.01486(8) 0.0327(3) Uani 1.00 1 d . . .
C(22) C 0.1697(2) -0.12654(11) 0.96575(7) 0.0274(3) Uani 1.00 1 d . . .
C(23) C -0.0393(2) -0.12132(11) 0.94355(7) 0.0297(3) Uani 1.00 1 d . . .
C(24) C 0.2552(2) 0.07579(11) 0.55620(8) 0.0311(3) Uani 1.00 1 d . . .
C(25) C 0.3381(2) 0.11006(10) 0.47886(8) 0.0272(3) Uani 1.00 1 d . . .
C(26) C 0.5422(2) 0.15336(11) 0.46186(9) 0.0349(3) Uani 1.00 1 d . . .
C(27) C 0.6190(2) 0.18287(12) 0.39262(9) 0.0389(3) Uani 1.00 1 d . . .
C(28) C 0.5580(3) 0.20222(14) 0.26475(10) 0.0526(5) Uani 1.00 1 d . . .
C(29) C 0.4263(3) 0.19118(15) 0.21548(10) 0.0608(5) Uani 1.00 1 d . . .
C(30) C 0.2243(3) 0.15014(14) 0.23673(9) 0.0520(5) Uani 1.00 1 d . . .
C(31) C 0.1572(2) 0.11868(12) 0.30764(9) 0.0385(3) Uani 1.00 1 d . . .
C(32) C 0.2904(2) 0.12895(10) 0.35994(8) 0.0295(3) Uani 1.00 1 d . . .
C(33) C 0.4932(2) 0.17189(11) 0.33844(8) 0.0348(3) Uani 1.00 1 d . . .
C(34) C 0.0394(2) 0.21262(11) 0.56862(8) 0.0297(3) Uani 1.00 1 d . . .
C(35) C 0.0483(2) 0.31416(10) 0.57824(7) 0.0261(3) Uani 1.00 1 d . . .
C(36) C 0.2356(2) 0.36999(11) 0.55490(8) 0.0305(3) Uani 1.00 1 d . . .
C(37) C 0.2404(2) 0.46223(11) 0.56158(8) 0.0320(3) Uani 1.00 1 d . . .
C(38) C 0.0545(2) 0.59451(11) 0.60345(9) 0.0380(3) Uani 1.00 1 d . . .
C(39) C -0.1233(3) 0.62697(12) 0.63409(10) 0.0444(4) Uani 1.00 1 d . . .
C(40) C -0.3040(2) 0.56767(12) 0.65513(9) 0.0416(4) Uani 1.00 1 d . . .
C(41) C -0.3030(2) 0.47620(11) 0.64551(8) 0.0340(3) Uani 1.00 1 d . . .
C(42) C -0.1207(2) 0.43997(10) 0.61431(7) 0.0270(3) Uani 1.00 1 d . . .
C(43) C 0.0609(2) 0.50048(10) 0.59266(8) 0.0286(3) Uani 1.00 1 d . . .
H(1) H 0.4506 0.0235 0.7837 0.038 Uiso 1.00 1 c R . .
H(2) H 0.6687 0.0834 0.7692 0.038 Uiso 1.00 1 c R . .
H(3) H 0.5591 0.1806 0.6605 0.037 Uiso 1.00 1 c R . .
H(4) H 0.5519 0.0685 0.6607 0.037 Uiso 1.00 1 c R . .
H(5) H 0.1780 0.0670 0.6866 0.034 Uiso 1.00 1 c R . .
H(6) H 0.1849 0.1792 0.6866 0.034 Uiso 1.00 1 c R . .
H(7) H 0.5964 0.2652 0.7326 0.039 Uiso 1.00 1 c R . .
H(8) H 0.6677 0.2361 0.8126 0.039 Uiso 1.00 1 c R . .
H(9) H 0.1557 0.3125 0.7452 0.042 Uiso 1.00 1 c R . .
H(10) H -0.0332 0.4461 0.7632 0.044 Uiso 1.00 1 c R . .
H(11) H -0.0534 0.5886 0.8195 0.052 Uiso 1.00 1 c R . .
H(12) H 0.0919 0.6711 0.8914 0.061 Uiso 1.00 1 c R . .
H(13) H 0.4216 0.6239 0.9375 0.060 Uiso 1.00 1 c R . .
H(14) H 0.6084 0.4960 0.9101 0.049 Uiso 1.00 1 c R . .
H(15) H 0.3427 0.1664 0.9005 0.038 Uiso 1.00 1 c R . .
H(16) H 0.5355 0.0936 0.8943 0.038 Uiso 1.00 1 c R . .
H(17) H -0.0074 0.1024 0.8455 0.044 Uiso 1.00 1 c R . .
H(18) H -0.2435 -0.0262 0.8817 0.044 Uiso 1.00 1 c R . .
H(19) H -0.3136 -0.2003 0.9525 0.045 Uiso 1.00 1 c R . .
H(20) H -0.1991 -0.3402 1.0313 0.048 Uiso 1.00 1 c R . .
H(21) H 0.1419 -0.3462 1.0731 0.045 Uiso 1.00 1 c R . .
H(22) H 0.3726 -0.2171 1.0310 0.039 Uiso 1.00 1 c R . .
H(23) H 0.1148 0.0443 0.5597 0.037 Uiso 1.00 1 c R . .
H(24) H 0.3541 0.0271 0.5828 0.037 Uiso 1.00 1 c R . .
H(25) H 0.6244 0.1616 0.4986 0.042 Uiso 1.00 1 c R . .
H(26) H 0.7569 0.2108 0.3806 0.047 Uiso 1.00 1 c R . .
H(27) H 0.6946 0.2305 0.2496 0.063 Uiso 1.00 1 c R . .
H(28) H 0.4719 0.2115 0.1661 0.073 Uiso 1.00 1 c R . .
H(29) H 0.1328 0.1440 0.2017 0.062 Uiso 1.00 1 c R . .
H(30) H 0.0206 0.0899 0.3216 0.046 Uiso 1.00 1 c R . .
H(31) H -0.0829 0.1773 0.5988 0.036 Uiso 1.00 1 c R . .
H(32) H 0.0167 0.2168 0.5182 0.036 Uiso 1.00 1 c R . .
H(33) H 0.3567 0.3433 0.5348 0.037 Uiso 1.00 1 c R . .
H(34) H 0.3644 0.5009 0.5454 0.038 Uiso 1.00 1 c R . .
H(35) H 0.1757 0.6355 0.5892 0.046 Uiso 1.00 1 c R . .
H(36) H -0.1251 0.6903 0.6413 0.053 Uiso 1.00 1 c R . .
H(37) H -0.4279 0.5912 0.6762 0.050 Uiso 1.00 1 c R . .
H(38) H -0.4263 0.4366 0.6600 0.041 Uiso 1.00 1 c R . .

loop_
_atom_site_aniso_label
_atom_site_aniso_U_11
_atom_site_aniso_U_22
_atom_site_aniso_U_33
_atom_site_aniso_U_12
_atom_site_aniso_U_13
_atom_site_aniso_U_23
N(1) 0.0416(7) 0.0227(6) 0.0230(6) 0.0056(5) -0.0036(5) -0.0071(4)
N(2) 0.0342(6) 0.0246(6) 0.0239(6) 0.0035(5) -0.0041(5) -0.0103(4)
N(3) 0.0375(7) 0.0255(6) 0.0279(6) 0.0005(5) -0.0015(5) -0.0057(5)
N(4) 0.0349(7) 0.0304(6) 0.0227(6) 0.0039(5) -0.0062(5) -0.0069(5)
N(5) 0.0368(7) 0.0243(6) 0.0273(6) -0.0002(5) -0.0027(5) -0.0103(5)
N(6) 0.0275(6) 0.0265(6) 0.0269(6) 0.0018(5) -0.0046(5) -0.0047(4)
C(1) 0.0393(8) 0.0279(7) 0.0289(7) 0.0101(6) -0.0079(6) -0.0102(6)
C(2) 0.0359(8) 0.0320(7) 0.0259(7) 0.0079(6) -0.0043(6) -0.0110(6)
C(3) 0.0355(8) 0.0282(7) 0.0229(7) 0.0011(6) -0.0018(6) -0.0087(5)
C(4) 0.0391(8) 0.0272(7) 0.0320(8) 0.0049(6) -0.0023(6) -0.0084(6)
C(5) 0.0373(8) 0.0247(7) 0.0239(7) 0.0022(6) 0.0003(6) -0.0040(5)
C(6) 0.0434(9) 0.0331(8) 0.0314(8) 0.0040(7) -0.0092(7) -0.0109(6)
C(7) 0.0397(9) 0.0361(8) 0.0322(8) 0.0089(7) -0.0077(6) -0.0069(6)
C(8) 0.0533(10) 0.0348(8) 0.0377(9) 0.0118(7) 0.0053(7) -0.0069(7)
C(9) 0.0790(14) 0.0331(9) 0.0401(10) 0.0097(9) 0.0108(9) -0.0130(7)
C(10) 0.0778(14) 0.0347(9) 0.0397(9) -0.0028(9) 0.0011(9) -0.0173(7)
C(11) 0.0546(10) 0.0317(8) 0.0357(8) -0.0035(7) -0.0022(7) -0.0093(7)
C(12) 0.0429(9) 0.0235(7) 0.0236(7) -0.0015(6) 0.0038(6) -0.0040(5)
C(13) 0.0417(9) 0.0265(7) 0.0247(7) 0.0036(6) 0.0038(6) -0.0027(5)
C(14) 0.0432(9) 0.0273(7) 0.0252(7) 0.0054(6) -0.0070(6) -0.0093(5)
C(15) 0.0381(8) 0.0294(7) 0.0212(6) 0.0062(6) -0.0043(6) -0.0090(5)
C(16) 0.0408(9) 0.0329(8) 0.0340(8) 0.0124(7) -0.0084(7) -0.0053(6)
C(17) 0.0324(8) 0.0435(9) 0.0350(8) 0.0094(7) -0.0079(6) -0.0097(7)
C(18) 0.0312(8) 0.0501(10) 0.0296(8) -0.0016(7) 0.0020(6) -0.0111(7)
C(19) 0.0430(9) 0.0421(9) 0.0311(8) -0.0070(7) 0.0081(7) -0.0067(7)
C(20) 0.0459(9) 0.0345(8) 0.0264(7) 0.0038(7) 0.0015(7) -0.0018(6)
C(21) 0.0358(8) 0.0352(8) 0.0261(7) 0.0056(6) -0.0046(6) -0.0060(6)
C(22) 0.0328(8) 0.0309(7) 0.0191(6) 0.0043(6) -0.0021(5) -0.0081(5)
C(23) 0.0318(8) 0.0371(8) 0.0207(6) 0.0051(6) 0.0002(5) -0.0095(6)
C(24) 0.0425(9) 0.0239(7) 0.0287(7) 0.0003(6) -0.0035(6) -0.0096(5)
C(25) 0.0360(8) 0.0203(6) 0.0279(7) 0.0027(6) -0.0017(6) -0.0114(5)
C(26) 0.0366(8) 0.0359(8) 0.0384(8) -0.0021(7) -0.0039(7) -0.0203(7)
C(27) 0.0362(9) 0.0365(8) 0.0479(10) -0.0086(7) 0.0071(7) -0.0205(7)
C(28) 0.0698(13) 0.0476(10) 0.0387(10) -0.0148(9) 0.0136(9) -0.0124(8)
C(29) 0.0953(17) 0.0567(12) 0.0266(9) -0.0110(11) 0.0062(10) -0.0067(8)
C(30) 0.0810(14) 0.0464(10) 0.0313(9) 0.0038(10) -0.0147(9) -0.0123(7)
C(31) 0.0508(10) 0.0340(8) 0.0338(8) 0.0034(7) -0.0090(7) -0.0131(6)
C(32) 0.0413(9) 0.0199(6) 0.0287(7) 0.0036(6) -0.0024(6) -0.0095(5)
C(33) 0.0463(9) 0.0248(7) 0.0340(8) -0.0011(6) 0.0049(7) -0.0113(6)
C(34) 0.0317(8) 0.0303(7) 0.0299(7) 0.0009(6) -0.0069(6) -0.0116(6)
C(35) 0.0296(7) 0.0268(7) 0.0219(6) 0.0009(6) -0.0066(5) -0.0051(5)
C(36) 0.0288(8) 0.0323(7) 0.0302(7) 0.0022(6) -0.0003(6) -0.0087(6)
C(37) 0.0299(8) 0.0309(7) 0.0336(8) -0.0045(6) -0.0021(6) -0.0057(6)
C(38) 0.0424(9) 0.0256(7) 0.0450(9) -0.0017(6) -0.0071(7) -0.0067(6)
C(39) 0.0580(11) 0.0260(8) 0.0504(10) 0.0097(7) -0.0088(8) -0.0115(7)
C(40) 0.0436(9) 0.0376(9) 0.0423(9) 0.0161(7) -0.0033(7) -0.0095(7)
C(41) 0.0328(8) 0.0321(8) 0.0336(8) 0.0065(6) -0.0032(6) -0.0030(6)
C(42) 0.0303(7) 0.0251(7) 0.0237(7) 0.0040(5) -0.0057(5) -0.0026(5)
C(43) 0.0336(8) 0.0242(7) 0.0267(7) 0.0013(6) -0.0067(6) -0.0036(5)

loop_
_atom_type_symbol
_atom_type_description
_atom_type_scat_dispersion_real
_atom_type_scat_dispersion_imag
_atom_type_scat_source
C C 0.003 0.002
;
International Tables for Crystallography
(1992, Vol. C, Tables 4.2.6.8 and 6.1.1.4)
;
H H 0.000 0.000
;
International Tables for Crystallography
(1992, Vol. C, Table 6.1.1.4)
;
N N 0.006 0.003
;
International Tables for Crystallography
(1992, Vol. C, Tables 4.2.6.8 and 6.1.1.4)
;

loop_
_geom_angle_atom_site_label_1
_geom_angle_atom_site_label_2
_geom_angle_atom_site_label_3
_geom_angle
_geom_angle_publ_flag
_geom_angle_site_symmetry_1
_geom_angle_site_symmetry_2
_geom_angle_site_symmetry_3
C(1) N(1) C(4) 111.31(11) yes . . .
C(1) N(1) C(14) 111.59(10) yes . . .
C(4) N(1) C(14) 109.20(12) yes . . .
C(3) N(2) C(24) 112.70(10) yes . . .
C(3) N(2) C(34) 112.31(11) yes . . .
C(24) N(2) C(34) 110.84(12) yes . . .
C(5) N(3) C(12) 117.70(13) yes . . .
C(15) N(4) C(22) 117.82(12) yes . . .
C(25) N(5) C(32) 117.65(12) yes . . .
C(35) N(6) C(42) 117.62(12) yes . . .
N(1) C(1) C(2) 112.73(11) yes . . .
C(1) C(2) C(3) 113.77(12) yes . . .
N(2) C(3) C(2) 111.26(11) yes . . .
N(1) C(4) C(5) 111.97(12) yes . . .
N(3) C(5) C(4) 117.28(13) yes . . .
N(3) C(5) C(6) 123.08(14) yes . . .
C(4) C(5) C(6) 119.61(14) yes . . .
C(5) C(6) C(7) 119.67(16) yes . . .
C(6) C(7) C(13) 119.24(15) yes . . .
C(9) C(8) C(13) 120.50(17) yes . . .
C(8) C(9) C(10) 120.37(18) yes . . .
C(9) C(10) C(11) 120.65(19) yes . . .
C(10) C(11) C(12) 120.38(17) yes . . .
N(3) C(12) C(11) 118.22(14) yes . . .
N(3) C(12) C(13) 122.67(15) yes . . .
C(11) C(12) C(13) 119.07(14) yes . . .
C(7) C(13) C(8) 123.37(15) yes . . .
C(7) C(13) C(12) 117.62(14) yes . . .
C(8) C(13) C(12) 118.99(16) yes . . .
N(1) C(14) C(15) 113.14(13) yes . . .
N(4) C(15) C(14) 117.49(13) yes . . .
N(4) C(15) C(16) 123.13(13) yes . . .
C(14) C(15) C(16) 119.34(12) yes . . .
C(15) C(16) C(17) 119.57(14) yes . . .
C(16) C(17) C(23) 119.50(15) yes . . .
C(19) C(18) C(23) 120.62(15) yes . . .
C(18) C(19) C(20) 119.95(15) yes . . .
C(19) C(20) C(21) 120.69(14) yes . . .
C(20) C(21) C(22) 120.75(15) yes . . .
N(4) C(22) C(21) 119.24(13) yes . . .
N(4) C(22) C(23) 122.30(12) yes . . .
C(21) C(22) C(23) 118.45(13) yes . . .
C(17) C(23) C(18) 122.89(14) yes . . .
C(17) C(23) C(22) 117.64(13) yes . . .
C(18) C(23) C(22) 119.47(12) yes . . .
N(2) C(24) C(25) 110.14(11) yes . . .
N(5) C(25) C(24) 117.61(12) yes . . .
N(5) C(25) C(26) 123.38(13) yes . . .
C(24) C(25) C(26) 119.01(14) yes . . .
C(25) C(26) C(27) 119.31(16) yes . . .
C(26) C(27) C(33) 119.72(15) yes . . .
C(29) C(28) C(33) 120.48(18) yes . . .
C(28) C(29) C(30) 120.63(17) yes . . .
C(29) C(30) C(31) 120.54(19) yes . . .
C(30) C(31) C(32) 120.10(16) yes . . .
N(5) C(32) C(31) 118.06(13) yes . . .
N(5) C(32) C(33) 122.57(14) yes . . .
C(31) C(32) C(33) 119.37(13) yes . . .
C(27) C(33) C(28) 123.76(16) yes . . .
C(27) C(33) C(32) 117.36(13) yes . . .
C(28) C(33) C(32) 118.87(16) yes . . .
N(2) C(34) C(35) 111.80(12) yes . . .
N(6) C(35) C(34) 117.08(12) yes . . .
N(6) C(35) C(36) 123.43(14) yes . . .
C(34) C(35) C(36) 119.47(13) yes . . .
C(35) C(36) C(37) 119.22(14) yes . . .
C(36) C(37) C(43) 119.85(13) yes . . .
C(39) C(38) C(43) 120.67(15) yes . . .
C(38) C(39) C(40) 120.47(16) yes . . .
C(39) C(40) C(41) 120.33(16) yes . . .
C(40) C(41) C(42) 120.69(14) yes . . .
N(6) C(42) C(41) 118.76(12) yes . . .
N(6) C(42) C(43) 122.50(13) yes . . .
C(41) C(42) C(43) 118.73(13) yes . . .
C(37) C(43) C(38) 123.52(14) yes . . .
C(37) C(43) C(42) 117.37(13) yes . . .
C(38) C(43) C(42) 119.11(14) yes . . .
N(1) C(1) H(1) 109.0 no . . .
N(1) C(1) H(2) 109.0 no . . .
C(2) C(1) H(1) 109.0 no . . .
C(2) C(1) H(2) 109.0 no . . .
H(1) C(1) H(2) 107.8 no . . .
C(1) C(2) H(3) 108.8 no . . .
C(1) C(2) H(4) 108.8 no . . .
C(3) C(2) H(3) 108.8 no . . .
C(3) C(2) H(4) 108.8 no . . .
H(3) C(2) H(4) 107.7 no . . .
N(2) C(3) H(5) 109.4 no . . .
N(2) C(3) H(6) 109.4 no . . .
C(2) C(3) H(5) 109.4 no . . .
C(2) C(3) H(6) 109.4 no . . .
H(5) C(3) H(6) 108.0 no . . .
N(1) C(4) H(7) 109.2 no . . .
N(1) C(4) H(8) 109.2 no . . .
C(5) C(4) H(7) 109.2 no . . .
C(5) C(4) H(8) 109.2 no . . .
H(7) C(4) H(8) 107.9 no . . .
C(5) C(6) H(9) 120.2 no . . .
C(7) C(6) H(9) 120.2 no . . .
C(6) C(7) H(10) 120.4 no . . .
C(13) C(7) H(10) 120.4 no . . .
C(9) C(8) H(11) 119.7 no . . .
C(13) C(8) H(11) 119.8 no . . .
C(8) C(9) H(12) 119.8 no . . .
C(10) C(9) H(12) 119.8 no . . .
C(9) C(10) H(13) 119.7 no . . .
C(11) C(10) H(13) 119.7 no . . .
C(10) C(11) H(14) 119.8 no . . .
C(12) C(11) H(14) 119.8 no . . .
N(1) C(14) H(15) 109.0 no . . .
N(1) C(14) H(16) 109.0 no . . .
C(15) C(14) H(15) 109.0 no . . .
C(15) C(14) H(16) 108.9 no . . .
H(15) C(14) H(16) 107.7 no . . .
C(15) C(16) H(17) 120.2 no . . .
C(17) C(16) H(17) 120.2 no . . .
C(16) C(17) H(18) 120.3 no . . .
C(23) C(17) H(18) 120.2 no . . .
C(19) C(18) H(19) 119.7 no . . .
C(23) C(18) H(19) 119.7 no . . .
C(18) C(19) H(20) 120.0 no . . .
C(20) C(19) H(20) 120.0 no . . .
C(19) C(20) H(21) 119.7 no . . .
C(21) C(20) H(21) 119.7 no . . .
C(20) C(21) H(22) 119.6 no . . .
C(22) C(21) H(22) 119.6 no . . .
N(2) C(24) H(23) 109.6 no . . .
N(2) C(24) H(24) 109.6 no . . .
C(25) C(24) H(23) 109.6 no . . .
C(25) C(24) H(24) 109.6 no . . .
H(23) C(24) H(24) 108.2 no . . .
C(25) C(26) H(25) 120.3 no . . .
C(27) C(26) H(25) 120.4 no . . .
C(26) C(27) H(26) 120.1 no . . .
C(33) C(27) H(26) 120.1 no . . .
C(29) C(28) H(27) 119.7 no . . .
C(33) C(28) H(27) 119.8 no . . .
C(28) C(29) H(28) 119.7 no . . .
C(30) C(29) H(28) 119.7 no . . .
C(29) C(30) H(29) 119.7 no . . .
C(31) C(30) H(29) 119.7 no . . .
C(30) C(31) H(30) 120.0 no . . .
C(32) C(31) H(30) 119.9 no . . .
N(2) C(34) H(31) 109.3 no . . .
N(2) C(34) H(32) 109.3 no . . .
C(35) C(34) H(31) 109.3 no . . .
C(35) C(34) H(32) 109.3 no . . .
H(31) C(34) H(32) 107.9 no . . .
C(35) C(36) H(33) 120.4 no . . .
C(37) C(36) H(33) 120.4 no . . .
C(36) C(37) H(34) 120.1 no . . .
C(43) C(37) H(34) 120.1 no . . .
C(39) C(38) H(35) 119.7 no . . .
C(43) C(38) H(35) 119.7 no . . .
C(38) C(39) H(36) 119.8 no . . .
C(40) C(39) H(36) 119.8 no . . .
C(39) C(40) H(37) 119.8 no . . .
C(41) C(40) H(37) 119.8 no . . .
C(40) C(41) H(38) 119.7 no . . .
C(42) C(41) H(38) 119.7 no . . .

loop_
_geom_bond_atom_site_label_1
_geom_bond_atom_site_label_2
_geom_bond_distance
_geom_bond_publ_flag
_geom_bond_site_symmetry_1
_geom_bond_site_symmetry_2
N(1) C(1) 1.471(2) yes . .
N(1) C(4) 1.4655(19) yes . .
N(1) C(14) 1.4718(17) yes . .
N(2) C(3) 1.4685(17) yes . .
N(2) C(24) 1.466(2) yes . .
N(2) C(34) 1.4604(18) yes . .
N(3) C(5) 1.319(2) yes . .
N(3) C(12) 1.373(2) yes . .
N(4) C(15) 1.3183(17) yes . .
N(4) C(22) 1.3769(19) yes . .
N(5) C(25) 1.316(2) yes . .
N(5) C(32) 1.3757(18) yes . .
N(6) C(35) 1.3207(18) yes . .
N(6) C(42) 1.376(2) yes . .
C(1) C(2) 1.523(2) yes . .
C(2) C(3) 1.517(2) yes . .
C(4) C(5) 1.507(2) yes . .
C(5) C(6) 1.416(2) yes . .
C(6) C(7) 1.359(2) yes . .
C(7) C(13) 1.411(2) yes . .
C(8) C(9) 1.362(2) yes . .
C(8) C(13) 1.418(2) yes . .
C(9) C(10) 1.401(2) yes . .
C(10) C(11) 1.366(2) yes . .
C(11) C(12) 1.412(2) yes . .
C(12) C(13) 1.412(2) yes . .
C(14) C(15) 1.501(2) yes . .
C(15) C(16) 1.417(2) yes . .
C(16) C(17) 1.354(2) yes . .
C(17) C(23) 1.412(2) yes . .
C(18) C(19) 1.365(2) yes . .
C(18) C(23) 1.410(2) yes . .
C(19) C(20) 1.405(2) yes . .
C(20) C(21) 1.361(2) yes . .
C(21) C(22) 1.4142(19) yes . .
C(22) C(23) 1.414(2) yes . .
C(24) C(25) 1.509(2) yes . .
C(25) C(26) 1.416(2) yes . .
C(26) C(27) 1.355(2) yes . .
C(27) C(33) 1.412(2) yes . .
C(28) C(29) 1.359(3) yes . .
C(28) C(33) 1.414(2) yes . .
C(29) C(30) 1.398(3) yes . .
C(30) C(31) 1.369(2) yes . .
C(31) C(32) 1.409(2) yes . .
C(32) C(33) 1.413(2) yes . .
C(34) C(35) 1.512(2) yes . .
C(35) C(36) 1.413(2) yes . .
C(36) C(37) 1.357(2) yes . .
C(37) C(43) 1.409(2) yes . .
C(38) C(39) 1.359(2) yes . .
C(38) C(43) 1.411(2) yes . .
C(39) C(40) 1.401(2) yes . .
C(40) C(41) 1.366(2) yes . .
C(41) C(42) 1.411(2) yes . .
C(42) C(43) 1.416(2) yes . .
C(1) H(1) 0.990 no . .
C(1) H(2) 0.990 no . .
C(2) H(3) 0.990 no . .
C(2) H(4) 0.990 no . .
C(3) H(5) 0.990 no . .
C(3) H(6) 0.990 no . .
C(4) H(7) 0.990 no . .
C(4) H(8) 0.990 no . .
C(6) H(9) 0.950 no . .
C(7) H(10) 0.950 no . .
C(8) H(11) 0.950 no . .
C(9) H(12) 0.950 no . .
C(10) H(13) 0.950 no . .
C(11) H(14) 0.950 no . .
C(14) H(15) 0.990 no . .
C(14) H(16) 0.990 no . .
C(16) H(17) 0.950 no . .
C(17) H(18) 0.950 no . .
C(18) H(19) 0.950 no . .
C(19) H(20) 0.950 no . .
C(20) H(21) 0.950 no . .
C(21) H(22) 0.950 no . .
C(24) H(23) 0.990 no . .
C(24) H(24) 0.990 no . .
C(26) H(25) 0.950 no . .
C(27) H(26) 0.950 no . .
C(28) H(27) 0.950 no . .
C(29) H(28) 0.950 no . .
C(30) H(29) 0.950 no . .
C(31) H(30) 0.950 no . .
C(34) H(31) 0.990 no . .
C(34) H(32) 0.990 no . .
C(36) H(33) 0.950 no . .
C(37) H(34) 0.950 no . .
C(38) H(35) 0.950 no . .
C(39) H(36) 0.950 no . .
C(40) H(37) 0.950 no . .
C(41) H(38) 0.950 no . .

loop_
_geom_contact_atom_site_label_1
_geom_contact_atom_site_label_2
_geom_contact_distance
_geom_contact_publ_flag
_geom_contact_site_symmetry_1
_geom_contact_site_symmetry_2
C(5) C(41) 3.5243(19) ? . 1_655
C(9) C(19) 3.591(2) ? . 1_565
C(12) C(19) 3.509(2) ? . 2_557
C(17) C(30) 3.594(2) ? . 2_556
C(19) C(9) 3.591(2) ? . 1_545
C(19) C(12) 3.509(2) ? . 2_557
C(24) C(26) 3.578(2) ? . 2_656
C(26) C(24) 3.578(2) ? . 2_656
C(30) C(17) 3.594(2) ? . 2_556
C(35) C(38) 3.538(2) ? . 2_566
C(37) C(41) 3.456(2) ? . 1_655
C(37) C(42) 3.4752(19) ? . 2_566
C(37) C(43) 3.596(2) ? . 2_566
C(38) C(35) 3.538(2) ? . 2_566
C(41) C(5) 3.5243(19) ? . 1_455
C(41) C(37) 3.456(2) ? . 1_455
C(42) C(37) 3.4752(19) ? . 2_566
C(43) C(37) 3.596(2) ? . 2_566
N(1) H(18) 3.476 ? . 1_655
N(3) H(10) 3.203 ? . 1_655
N(3) H(20) 3.011 ? . 2_557
N(3) H(21) 2.922 ? . 2_657
N(3) H(22) 3.141 ? . 2_657
N(3) H(38) 3.315 ? . 1_655
N(4) H(16) 3.298 ? . 2_657
N(4) H(18) 2.950 ? . 1_655
N(4) H(19) 3.139 ? . 1_655
N(5) H(4) 3.553 ? . 2_656
N(5) H(23) 2.893 ? . 2_556
N(5) H(24) 3.247 ? . 2_656
N(5) H(26) 3.362 ? . 1_455
N(5) H(36) 3.035 ? . 2_566
N(6) H(3) 3.037 ? . 1_455
N(6) H(7) 2.885 ? . 1_455
N(6) H(34) 3.595 ? . 2_566
C(1) H(17) 3.567 ? . 1_655
C(1) H(18) 2.975 ? . 1_655
C(2) H(31) 3.078 ? . 1_655
C(3) H(30) 3.544 ? . 2_556
C(4) H(17) 3.568 ? . 1_655
C(4) H(38) 3.097 ? . 1_655
C(5) H(20) 3.510 ? . 2_557
C(5) H(38) 2.841 ? . 1_655
C(6) H(38) 3.045 ? . 1_655
C(7) H(21) 3.055 ? . 2_557
C(8) H(14) 3.250 ? . 1_455
C(8) H(21) 3.446 ? . 2_557
C(8) H(27) 3.216 ? . 2_666
C(9) H(27) 2.947 ? . 2_666
C(9) H(28) 3.271 ? . 2_666
C(10) H(14) 3.450 ? . 2_667
C(10) H(20) 3.584 ? . 2_557
C(10) H(27) 3.472 ? . 2_666
C(10) H(28) 2.984 ? . 2_666
C(11) H(11) 3.272 ? . 1_655
C(11) H(13) 3.484 ? . 2_667
C(11) H(20) 3.023 ? . 2_557
C(11) H(21) 3.344 ? . 2_657
C(12) H(20) 2.708 ? . 2_557
C(12) H(21) 3.599 ? . 2_657
C(12) H(37) 3.502 ? . 1_655
C(13) H(20) 3.067 ? . 2_557
C(13) H(21) 3.138 ? . 2_557
C(14) H(18) 3.008 ? . 1_655
C(14) H(22) 3.058 ? . 2_657
C(15) H(18) 3.334 ? . 1_655
C(16) H(2) 3.172 ? . 1_455
C(16) H(8) 3.588 ? . 1_455
C(16) H(16) 3.230 ? . 1_455
C(17) H(2) 3.052 ? . 1_455
C(17) H(16) 2.866 ? . 1_455
C(17) H(29) 2.826 ? . 2_556
C(18) H(12) 3.036 ? . 1_545
C(18) H(15) 2.860 ? . 2_557
C(18) H(22) 3.004 ? . 1_455
C(18) H(28) 3.371 ? . 2_556
C(18) H(29) 3.185 ? . 2_556
C(19) H(12) 2.839 ? . 1_545
C(19) H(15) 2.964 ? . 2_557
C(19) H(22) 3.415 ? . 1_455
C(20) H(12) 3.083 ? . 1_545
C(20) H(13) 3.193 ? . 1_545
C(20) H(14) 3.405 ? . 2_657
C(20) H(15) 3.541 ? . 2_557
C(21) H(8) 3.395 ? . 2_657
C(21) H(12) 3.443 ? . 1_545
C(21) H(13) 3.253 ? . 1_545
C(21) H(15) 3.413 ? . 2_657
C(21) H(16) 3.202 ? . 2_657
C(21) H(19) 3.004 ? . 1_655
C(22) H(16) 3.554 ? . 2_657
C(22) H(19) 3.413 ? . 1_655
C(23) H(12) 3.442 ? . 1_545
C(23) H(15) 3.377 ? . 2_557
C(23) H(29) 3.036 ? . 2_556
C(24) H(30) 3.286 ? . 2_556
C(25) H(24) 3.124 ? . 2_656
C(25) H(36) 3.488 ? . 2_566
C(26) H(24) 2.973 ? . 2_656
C(26) H(32) 3.483 ? . 1_655
C(26) H(35) 3.401 ? . 2_666
C(27) H(23) 3.548 ? . 2_656
C(27) H(24) 2.907 ? . 2_656
C(27) H(30) 3.220 ? . 1_655
C(27) H(35) 3.035 ? . 2_666
C(27) H(36) 3.585 ? . 2_566
C(27) H(37) 3.379 ? . 2_566
C(28) H(1) 3.591 ? . 2_656
C(28) H(30) 3.415 ? . 1_655
C(28) H(37) 3.498 ? . 2_566
C(29) H(1) 3.139 ? . 2_656
C(29) H(13) 3.497 ? . 2_666
C(29) H(19) 3.371 ? . 2_556
C(30) H(1) 3.267 ? . 2_656
C(30) H(2) 3.414 ? . 2_656
C(30) H(4) 3.556 ? . 2_656
C(30) H(18) 3.254 ? . 2_556
C(30) H(19) 3.564 ? . 2_556
C(30) H(27) 3.520 ? . 1_455
C(31) H(4) 3.157 ? . 2_656
C(31) H(5) 3.396 ? . 2_556
C(31) H(23) 3.360 ? . 2_556
C(31) H(26) 3.226 ? . 1_455
C(31) H(27) 3.419 ? . 1_455
C(31) H(36) 3.137 ? . 2_566
C(32) H(4) 3.083 ? . 2_656
C(32) H(23) 3.558 ? . 2_556
C(32) H(24) 3.175 ? . 2_656
C(32) H(26) 3.565 ? . 1_455
C(32) H(36) 2.754 ? . 2_566
C(33) H(4) 3.442 ? . 2_656
C(33) H(24) 3.022 ? . 2_656
C(33) H(30) 3.521 ? . 1_655
C(33) H(36) 3.079 ? . 2_566
C(33) H(37) 3.333 ? . 2_566
C(34) H(3) 3.369 ? . 1_455
C(34) H(25) 3.225 ? . 1_455
C(35) H(35) 3.548 ? . 2_566
C(36) H(34) 3.326 ? . 2_666
C(36) H(38) 3.384 ? . 1_655
C(37) H(34) 3.079 ? . 2_666
C(37) H(38) 2.908 ? . 1_655
C(38) H(26) 3.142 ? . 2_666
C(38) H(32) 3.127 ? . 2_566
C(39) H(26) 3.246 ? . 2_666
C(39) H(32) 3.232 ? . 2_566
C(40) H(34) 3.424 ? . 1_455
C(41) H(7) 3.087 ? . 1_455
C(41) H(34) 2.929 ? . 1_455
C(42) H(7) 3.344 ? . 1_455
C(42) H(34) 3.472 ? . 2_566
C(43) H(38) 3.593 ? . 1_655
H(1) C(28) 3.591 ? . 2_656
H(1) C(29) 3.139 ? . 2_656
H(1) C(30) 3.267 ? . 2_656
H(1) H(18) 2.769 ? . 1_655
H(1) H(28) 3.269 ? . 2_656
H(1) H(29) 3.490 ? . 2_656
H(2) C(16) 3.172 ? . 1_655
H(2) C(17) 3.052 ? . 1_655
H(2) C(30) 3.414 ? . 2_656
H(2) H(5) 3.508 ? . 1_655
H(2) H(17) 2.678 ? . 1_655
H(2) H(18) 2.426 ? . 1_655
H(2) H(29) 3.371 ? . 2_656
H(2) H(31) 3.489 ? . 1_655
H(3) N(6) 3.037 ? . 1_655
H(3) C(34) 3.369 ? . 1_655
H(3) H(31) 2.478 ? . 1_655
H(4) N(5) 3.553 ? . 2_656
H(4) C(30) 3.556 ? . 2_656
H(4) C(31) 3.157 ? . 2_656
H(4) C(32) 3.083 ? . 2_656
H(4) C(33) 3.442 ? . 2_656
H(4) H(30) 3.458 ? . 2_656
H(4) H(31) 2.807 ? . 1_655
H(5) C(31) 3.396 ? . 2_556
H(5) H(2) 3.508 ? . 1_455
H(5) H(30) 2.634 ? . 2_556
H(7) N(6) 2.885 ? . 1_655
H(7) C(41) 3.087 ? . 1_655
H(7) C(42) 3.344 ? . 1_655
H(7) H(38) 2.484 ? . 1_655
H(8) C(16) 3.588 ? . 1_655
H(8) C(21) 3.395 ? . 2_657
H(8) H(9) 3.334 ? . 1_655
H(8) H(10) 3.445 ? . 1_655
H(8) H(17) 2.762 ? . 1_655
H(8) H(21) 3.352 ? . 2_657
H(8) H(22) 2.978 ? . 2_657
H(9) H(8) 3.334 ? . 1_455
H(9) H(38) 3.282 ? . 1_655
H(10) N(3) 3.203 ? . 1_455
H(10) H(8) 3.445 ? . 1_455
H(10) H(21) 3.155 ? . 2_557
H(11) C(11) 3.272 ? . 1_455
H(11) H(14) 2.773 ? . 1_455
H(11) H(21) 3.561 ? . 2_557
H(11) H(27) 3.391 ? . 2_666
H(12) C(18) 3.036 ? . 1_565
H(12) C(19) 2.839 ? . 1_565
H(12) C(20) 3.083 ? . 1_565
H(12) C(21) 3.443 ? . 1_565
H(12) C(23) 3.442 ? . 1_565
H(12) H(19) 3.435 ? . 1_565
H(12) H(20) 3.132 ? . 1_565
H(12) H(21) 3.521 ? . 1_565
H(12) H(27) 2.961 ? . 2_666
H(12) H(28) 3.214 ? . 2_666
H(12) H(29) 3.154 ? . 2_566
H(13) C(11) 3.484 ? . 2_667
H(13) C(20) 3.193 ? . 1_565
H(13) C(21) 3.253 ? . 1_565
H(13) C(29) 3.497 ? . 2_666
H(13) H(14) 2.999 ? . 2_667
H(13) H(19) 3.131 ? . 1_665
H(13) H(20) 3.249 ? . 1_665
H(13) H(21) 3.179 ? . 1_565
H(13) H(22) 3.261 ? . 1_565
H(13) H(28) 2.713 ? . 2_666
H(14) C(8) 3.250 ? . 1_655
H(14) C(10) 3.450 ? . 2_667
H(14) C(20) 3.405 ? . 2_657
H(14) H(11) 2.773 ? . 1_655
H(14) H(13) 2.999 ? . 2_667
H(14) H(20) 3.365 ? . 2_557
H(14) H(21) 2.591 ? . 2_657
H(15) C(18) 2.860 ? . 2_557
H(15) C(19) 2.964 ? . 2_557
H(15) C(20) 3.541 ? . 2_557
H(15) C(21) 3.413 ? . 2_657
H(15) C(23) 3.377 ? . 2_557
H(15) H(19) 3.022 ? . 2_557
H(15) H(20) 3.194 ? . 2_557
H(15) H(22) 2.545 ? . 2_657
H(16) N(4) 3.298 ? . 2_657
H(16) C(16) 3.230 ? . 1_655
H(16) C(17) 2.866 ? . 1_655
H(16) C(21) 3.202 ? . 2_657
H(16) C(22) 3.554 ? . 2_657
H(16) H(17) 2.957 ? . 1_655
H(16) H(18) 2.234 ? . 1_655
H(16) H(22) 2.665 ? . 2_657
H(17) C(1) 3.567 ? . 1_455
H(17) C(4) 3.568 ? . 1_455
H(17) H(2) 2.678 ? . 1_455
H(17) H(8) 2.762 ? . 1_455
H(17) H(16) 2.957 ? . 1_455
H(18) N(1) 3.476 ? . 1_455
H(18) N(4) 2.950 ? . 1_455
H(18) C(1) 2.975 ? . 1_455
H(18) C(14) 3.008 ? . 1_455
H(18) C(15) 3.334 ? . 1_455
H(18) C(30) 3.254 ? . 2_556
H(18) H(1) 2.769 ? . 1_455
H(18) H(2) 2.426 ? . 1_455
H(18) H(16) 2.234 ? . 1_455
H(18) H(28) 3.409 ? . 2_556
H(18) H(29) 2.680 ? . 2_556
H(19) N(4) 3.139 ? . 1_455
H(19) C(21) 3.004 ? . 1_455
H(19) C(22) 3.413 ? . 1_455
H(19) C(29) 3.371 ? . 2_556
H(19) C(30) 3.564 ? . 2_556
H(19) H(12) 3.435 ? . 1_545
H(19) H(13) 3.131 ? . 1_445
H(19) H(15) 3.022 ? . 2_557
H(19) H(22) 2.379 ? . 1_455
H(19) H(28) 2.633 ? . 2_556
H(19) H(29) 3.029 ? . 2_556
H(20) N(3) 3.011 ? . 2_557
H(20) C(5) 3.510 ? . 2_557
H(20) C(10) 3.584 ? . 2_557
H(20) C(11) 3.023 ? . 2_557
H(20) C(12) 2.708 ? . 2_557
H(20) C(13) 3.067 ? . 2_557
H(20) H(12) 3.132 ? . 1_545
H(20) H(13) 3.249 ? . 1_445
H(20) H(14) 3.365 ? . 2_557
H(20) H(15) 3.194 ? . 2_557
H(20) H(22) 3.189 ? . 1_455
H(21) N(3) 2.922 ? . 2_657
H(21) C(7) 3.055 ? . 2_557
H(21) C(8) 3.446 ? . 2_557
H(21) C(11) 3.344 ? . 2_657
H(21) C(12) 3.599 ? . 2_657
H(21) C(13) 3.138 ? . 2_557
H(21) H(8) 3.352 ? . 2_657
H(21) H(10) 3.155 ? . 2_557
H(21) H(11) 3.561 ? . 2_557
H(21) H(12) 3.521 ? . 1_545
H(21) H(13) 3.179 ? . 1_545
H(21) H(14) 2.591 ? . 2_657
H(22) N(3) 3.141 ? . 2_657
H(22) C(14) 3.058 ? . 2_657
H(22) C(18) 3.004 ? . 1_655
H(22) C(19) 3.415 ? . 1_655
H(22) H(8) 2.978 ? . 2_657
H(22) H(13) 3.261 ? . 1_545
H(22) H(15) 2.545 ? . 2_657
H(22) H(16) 2.665 ? . 2_657
H(22) H(19) 2.379 ? . 1_655
H(22) H(20) 3.189 ? . 1_655
H(23) N(5) 2.893 ? . 2_556
H(23) C(27) 3.548 ? . 2_656
H(23) C(31) 3.360 ? . 2_556
H(23) C(32) 3.558 ? . 2_556
H(23) H(23) 3.359 ? . 2_556
H(23) H(30) 2.672 ? . 2_556
H(24) N(5) 3.247 ? . 2_656
H(24) C(25) 3.124 ? . 2_656
H(24) C(26) 2.973 ? . 2_656
H(24) C(27) 2.907 ? . 2_656
H(24) C(32) 3.175 ? . 2_656
H(24) C(33) 3.022 ? . 2_656
H(24) H(25) 3.465 ? . 2_656
H(24) H(26) 3.353 ? . 2_656
H(24) H(30) 3.106 ? . 2_556
H(25) C(34) 3.225 ? . 1_655
H(25) H(24) 3.465 ? . 2_656
H(25) H(31) 2.842 ? . 1_655
H(25) H(32) 2.696 ? . 1_655
H(25) H(35) 3.171 ? . 2_666
H(26) N(5) 3.362 ? . 1_655
H(26) C(31) 3.226 ? . 1_655
H(26) C(32) 3.565 ? . 1_655
H(26) C(38) 3.142 ? . 2_666
H(26) C(39) 3.246 ? . 2_666
H(26) H(24) 3.353 ? . 2_656
H(26) H(30) 2.774 ? . 1_655
H(26) H(32) 3.271 ? . 1_655
H(26) H(35) 2.469 ? . 2_666
H(26) H(36) 2.687 ? . 2_666
H(26) H(37) 3.456 ? . 2_566
H(27) C(8) 3.216 ? . 2_666
H(27) C(9) 2.947 ? . 2_666
H(27) C(10) 3.472 ? . 2_666
H(27) C(30) 3.520 ? . 1_655
H(27) C(31) 3.419 ? . 1_655
H(27) H(11) 3.391 ? . 2_666
H(27) H(12) 2.961 ? . 2_666
H(27) H(29) 3.176 ? . 1_655
H(27) H(30) 3.000 ? . 1_655
H(27) H(37) 3.575 ? . 2_566
H(28) C(9) 3.271 ? . 2_666
H(28) C(10) 2.984 ? . 2_666
H(28) C(18) 3.371 ? . 2_556
H(28) H(1) 3.269 ? . 2_656
H(28) H(12) 3.214 ? . 2_666
H(28) H(13) 2.713 ? . 2_666
H(28) H(18) 3.409 ? . 2_556
H(28) H(19) 2.633 ? . 2_556
H(29) C(17) 2.826 ? . 2_556
H(29) C(18) 3.185 ? . 2_556
H(29) C(23) 3.036 ? . 2_556
H(29) H(1) 3.490 ? . 2_656
H(29) H(2) 3.371 ? . 2_656
H(29) H(12) 3.154 ? . 2_566
H(29) H(18) 2.680 ? . 2_556
H(29) H(19) 3.029 ? . 2_556
H(29) H(27) 3.176 ? . 1_455
H(30) C(3) 3.544 ? . 2_556
H(30) C(24) 3.286 ? . 2_556
H(30) C(27) 3.220 ? . 1_455
H(30) C(28) 3.415 ? . 1_455
H(30) C(33) 3.521 ? . 1_455
H(30) H(4) 3.458 ? . 2_656
H(30) H(5) 2.634 ? . 2_556
H(30) H(23) 2.672 ? . 2_556
H(30) H(24) 3.106 ? . 2_556
H(30) H(26) 2.774 ? . 1_455
H(30) H(27) 3.000 ? . 1_455
H(30) H(36) 3.486 ? . 2_566
H(31) C(2) 3.078 ? . 1_455
H(31) H(2) 3.489 ? . 1_455
H(31) H(3) 2.478 ? . 1_455
H(31) H(4) 2.807 ? . 1_455
H(31) H(25) 2.842 ? . 1_455
H(32) C(26) 3.483 ? . 1_455
H(32) C(38) 3.127 ? . 2_566
H(32) C(39) 3.232 ? . 2_566
H(32) H(25) 2.696 ? . 1_455
H(32) H(26) 3.271 ? . 1_455
H(32) H(35) 2.868 ? . 2_566
H(32) H(36) 3.064 ? . 2_566
H(33) H(34) 2.889 ? . 2_666
H(33) H(38) 3.454 ? . 1_655
H(34) N(6) 3.595 ? . 2_566
H(34) C(36) 3.326 ? . 2_666
H(34) C(37) 3.079 ? . 2_666
H(34) C(40) 3.424 ? . 1_655
H(34) C(41) 2.929 ? . 1_655
H(34) C(42) 3.472 ? . 2_566
H(34) H(33) 2.889 ? . 2_666
H(34) H(34) 2.365 ? . 2_666
H(34) H(37) 3.496 ? . 1_655
H(34) H(38) 2.625 ? . 1_655
H(35) C(26) 3.401 ? . 2_666
H(35) C(27) 3.035 ? . 2_666
H(35) C(35) 3.548 ? . 2_566
H(35) H(25) 3.171 ? . 2_666
H(35) H(26) 2.469 ? . 2_666
H(35) H(32) 2.868 ? . 2_566
H(35) H(37) 3.091 ? . 1_655
H(36) N(5) 3.035 ? . 2_566
H(36) C(25) 3.488 ? . 2_566
H(36) C(27) 3.585 ? . 2_566
H(36) C(31) 3.137 ? . 2_566
H(36) C(32) 2.754 ? . 2_566
H(36) C(33) 3.079 ? . 2_566
H(36) H(26) 2.687 ? . 2_666
H(36) H(30) 3.486 ? . 2_566
H(36) H(32) 3.064 ? . 2_566
H(37) C(12) 3.502 ? . 1_455
H(37) C(27) 3.379 ? . 2_566
H(37) C(28) 3.498 ? . 2_566
H(37) C(33) 3.333 ? . 2_566
H(37) H(26) 3.456 ? . 2_566
H(37) H(27) 3.575 ? . 2_566
H(37) H(34) 3.496 ? . 1_455
H(37) H(35) 3.091 ? . 1_455
H(38) N(3) 3.315 ? . 1_455
H(38) C(4) 3.097 ? . 1_455
H(38) C(5) 2.841 ? . 1_455
H(38) C(6) 3.045 ? . 1_455
H(38) C(36) 3.384 ? . 1_455
H(38) C(37) 2.908 ? . 1_455
H(38) C(43) 3.593 ? . 1_455
H(38) H(7) 2.484 ? . 1_455
H(38) H(9) 3.282 ? . 1_455
H(38) H(33) 3.454 ? . 1_455
H(38) H(34) 2.625 ? . 1_455

loop_
_geom_torsion_atom_site_label_1
_geom_torsion_atom_site_label_2
_geom_torsion_atom_site_label_3
_geom_torsion_atom_site_label_4
_geom_torsion
_geom_torsion_publ_flag
_geom_torsion_site_symmetry_1
_geom_torsion_site_symmetry_2
_geom_torsion_site_symmetry_3
_geom_torsion_site_symmetry_4
C(1) N(1) C(4) C(5) 160.26(12) ? . . . .
C(1) N(1) C(4) H(7) 39.2 ? . . . .
C(1) N(1) C(4) H(8) -78.6 ? . . . .
C(4) N(1) C(1) C(2) -73.98(15) ? . . . .
C(4) N(1) C(1) H(1) 164.8 ? . . . .
C(4) N(1) C(1) H(2) 47.3 ? . . . .
C(1) N(1) C(14) C(15) -64.45(16) ? . . . .
C(1) N(1) C(14) H(15) 174.2 ? . . . .
C(1) N(1) C(14) H(16) 56.9 ? . . . .
C(14) N(1) C(1) C(2) 163.75(12) ? . . . .
C(14) N(1) C(1) H(1) 42.5 ? . . . .
C(14) N(1) C(1) H(2) -74.9 ? . . . .
C(4) N(1) C(14) C(15) 172.07(12) ? . . . .
C(4) N(1) C(14) H(15) 50.7 ? . . . .
C(4) N(1) C(14) H(16) -66.6 ? . . . .
C(14) N(1) C(4) C(5) -76.10(15) ? . . . .
C(14) N(1) C(4) H(7) 162.8 ? . . . .
C(14) N(1) C(4) H(8) 45.0 ? . . . .
C(3) N(2) C(24) C(25) -153.16(12) ? . . . .
C(3) N(2) C(24) H(23) 86.1 ? . . . .
C(3) N(2) C(24) H(24) -32.5 ? . . . .
C(24) N(2) C(3) C(2) 80.98(15) ? . . . .
C(24) N(2) C(3) H(5) -39.9 ? . . . .
C(24) N(2) C(3) H(6) -158.0 ? . . . .
C(3) N(2) C(34) C(35) 72.29(14) ? . . . .
C(3) N(2) C(34) H(31) -48.8 ? . . . .
C(3) N(2) C(34) H(32) -166.6 ? . . . .
C(34) N(2) C(3) C(2) -152.97(12) ? . . . .
C(34) N(2) C(3) H(5) 86.1 ? . . . .
C(34) N(2) C(3) H(6) -32.0 ? . . . .
C(24) N(2) C(34) C(35) -160.66(10) ? . . . .
C(24) N(2) C(34) H(31) 78.3 ? . . . .
C(24) N(2) C(34) H(32) -39.6 ? . . . .
C(34) N(2) C(24) C(25) 80.00(14) ? . . . .
C(34) N(2) C(24) H(23) -40.7 ? . . . .
C(34) N(2) C(24) H(24) -159.2 ? . . . .
C(5) N(3) C(12) C(11) 176.84(12) ? . . . .
C(5) N(3) C(12) C(13) -0.86(19) ? . . . .
C(12) N(3) C(5) C(4) 177.89(11) ? . . . .
C(12) N(3) C(5) C(6) -0.06(16) ? . . . .
C(15) N(4) C(22) C(21) -176.43(14) ? . . . .
C(15) N(4) C(22) C(23) 2.4(2) ? . . . .
C(22) N(4) C(15) C(14) 176.81(13) ? . . . .
C(22) N(4) C(15) C(16) -1.0(2) ? . . . .
C(25) N(5) C(32) C(31) -178.14(14) ? . . . .
C(25) N(5) C(32) C(33) 0.8(2) ? . . . .
C(32) N(5) C(25) C(24) 179.98(9) ? . . . .
C(32) N(5) C(25) C(26) -0.1(2) ? . . . .
C(35) N(6) C(42) C(41) -179.27(12) ? . . . .
C(35) N(6) C(42) C(43) -0.09(17) ? . . . .
C(42) N(6) C(35) C(34) -178.46(11) ? . . . .
C(42) N(6) C(35) C(36) -0.26(19) ? . . . .
N(1) C(1) C(2) C(3) -58.07(17) ? . . . .
N(1) C(1) C(2) H(3) 63.4 ? . . . .
N(1) C(1) C(2) H(4) -179.5 ? . . . .
H(1) C(1) C(2) C(3) 63.2 ? . . . .
H(1) C(1) C(2) H(3) -175.3 ? . . . .
H(1) C(1) C(2) H(4) -58.2 ? . . . .
H(2) C(1) C(2) C(3) -179.3 ? . . . .
H(2) C(1) C(2) H(3) -57.8 ? . . . .
H(2) C(1) C(2) H(4) 59.2 ? . . . .
C(1) C(2) C(3) N(2) 179.80(12) ? . . . .
C(1) C(2) C(3) H(5) -59.2 ? . . . .
C(1) C(2) C(3) H(6) 58.8 ? . . . .
H(3) C(2) C(3) N(2) 58.3 ? . . . .
H(3) C(2) C(3) H(5) 179.3 ? . . . .
H(3) C(2) C(3) H(6) -62.6 ? . . . .
H(4) C(2) C(3) N(2) -58.7 ? . . . .
H(4) C(2) C(3) H(5) 62.3 ? . . . .
H(4) C(2) C(3) H(6) -179.6 ? . . . .
N(1) C(4) C(5) N(3) 131.77(13) ? . . . .
N(1) C(4) C(5) C(6) -50.20(17) ? . . . .
H(7) C(4) C(5) N(3) -107.1 ? . . . .
H(7) C(4) C(5) C(6) 71.0 ? . . . .
H(8) C(4) C(5) N(3) 10.7 ? . . . .
H(8) C(4) C(5) C(6) -171.2 ? . . . .
N(3) C(5) C(6) C(7) 1.1(2) ? . . . .
N(3) C(5) C(6) H(9) -178.9 ? . . . .
C(4) C(5) C(6) C(7) -176.83(12) ? . . . .
C(4) C(5) C(6) H(9) 3.2 ? . . . .
C(5) C(6) C(7) C(13) -1.1(2) ? . . . .
C(5) C(6) C(7) H(10) 178.9 ? . . . .
H(9) C(6) C(7) C(13) 178.9 ? . . . .
H(9) C(6) C(7) H(10) -1.1 ? . . . .
C(6) C(7) C(13) C(8) -178.00(13) ? . . . .
C(6) C(7) C(13) C(12) 0.3(2) ? . . . .
H(10) C(7) C(13) C(8) 2.1 ? . . . .
H(10) C(7) C(13) C(12) -179.7 ? . . . .
C(9) C(8) C(13) C(7) 176.34(14) ? . . . .
C(9) C(8) C(13) C(12) -1.9(2) ? . . . .
C(13) C(8) C(9) C(10) 0.9(2) ? . . . .
C(13) C(8) C(9) H(12) -179.1 ? . . . .
H(11) C(8) C(9) C(10) -179.1 ? . . . .
H(11) C(8) C(9) H(12) 0.9 ? . . . .
H(11) C(8) C(13) C(7) -3.6 ? . . . .
H(11) C(8) C(13) C(12) 178.2 ? . . . .
C(8) C(9) C(10) C(11) 0.7(2) ? . . . .
C(8) C(9) C(10) H(13) -179.3 ? . . . .
H(12) C(9) C(10) C(11) -179.3 ? . . . .
H(12) C(9) C(10) H(13) 0.7 ? . . . .
C(9) C(10) C(11) C(12) -1.1(2) ? . . . .
C(9) C(10) C(11) H(14) 178.9 ? . . . .
H(13) C(10) C(11) C(12) 178.9 ? . . . .
H(13) C(10) C(11) H(14) -1.1 ? . . . .
C(10) C(11) C(12) N(3) -177.73(13) ? . . . .
C(10) C(11) C(12) C(13) 0.06(18) ? . . . .
H(14) C(11) C(12) N(3) 2.3 ? . . . .
H(14) C(11) C(12) C(13) -179.9 ? . . . .
N(3) C(12) C(13) C(7) 0.8(2) ? . . . .
N(3) C(12) C(13) C(8) 179.11(12) ? . . . .
C(11) C(12) C(13) C(7) -176.92(13) ? . . . .
C(11) C(12) C(13) C(8) 1.4(2) ? . . . .
N(1) C(14) C(15) N(4) 128.52(14) ? . . . .
N(1) C(14) C(15) C(16) -53.56(19) ? . . . .
H(15) C(14) C(15) N(4) -110.1 ? . . . .
H(15) C(14) C(15) C(16) 67.8 ? . . . .
H(16) C(14) C(15) N(4) 7.2 ? . . . .
H(16) C(14) C(15) C(16) -174.9 ? . . . .
N(4) C(15) C(16) C(17) -0.5(2) ? . . . .
N(4) C(15) C(16) H(17) 179.5 ? . . . .
C(14) C(15) C(16) C(17) -178.27(16) ? . . . .
C(14) C(15) C(16) H(17) 1.7 ? . . . .
C(15) C(16) C(17) C(23) 0.7(2) ? . . . .
C(15) C(16) C(17) H(18) -179.3 ? . . . .
H(17) C(16) C(17) C(23) -179.3 ? . . . .
H(17) C(16) C(17) H(18) 0.7 ? . . . .
C(16) C(17) C(23) C(18) 179.82(17) ? . . . .
C(16) C(17) C(23) C(22) 0.6(2) ? . . . .
H(18) C(17) C(23) C(18) -0.1 ? . . . .
H(18) C(17) C(23) C(22) -179.4 ? . . . .
C(19) C(18) C(23) C(17) -177.35(17) ? . . . .
C(19) C(18) C(23) C(22) 1.9(2) ? . . . .
C(23) C(18) C(19) C(20) 0.5(2) ? . . . .
C(23) C(18) C(19) H(20) -179.5 ? . . . .
H(19) C(18) C(19) C(20) -179.5 ? . . . .
H(19) C(18) C(19) H(20) 0.5 ? . . . .
H(19) C(18) C(23) C(17) 2.7 ? . . . .
H(19) C(18) C(23) C(22) -178.1 ? . . . .
C(18) C(19) C(20) C(21) -2.2(2) ? . . . .
C(18) C(19) C(20) H(21) 177.8 ? . . . .
H(20) C(19) C(20) C(21) 177.9 ? . . . .
H(20) C(19) C(20) H(21) -2.1 ? . . . .
C(19) C(20) C(21) C(22) 1.4(2) ? . . . .
C(19) C(20) C(21) H(22) -178.6 ? . . . .
H(21) C(20) C(21) C(22) -178.6 ? . . . .
H(21) C(20) C(21) H(22) 1.4 ? . . . .
C(20) C(21) C(22) N(4) 179.86(15) ? . . . .
C(20) C(21) C(22) C(23) 1.0(2) ? . . . .
H(22) C(21) C(22) N(4) -0.1 ? . . . .
H(22) C(21) C(22) C(23) -178.9 ? . . . .
N(4) C(22) C(23) C(17) -2.1(2) ? . . . .
N(4) C(22) C(23) C(18) 178.58(14) ? . . . .
C(21) C(22) C(23) C(17) 176.65(15) ? . . . .
C(21) C(22) C(23) C(18) -2.6(2) ? . . . .
N(2) C(24) C(25) N(5) -117.92(14) ? . . . .
N(2) C(24) C(25) C(26) 62.16(17) ? . . . .
H(23) C(24) C(25) N(5) 2.8 ? . . . .
H(23) C(24) C(25) C(26) -177.1 ? . . . .
H(24) C(24) C(25) N(5) 121.4 ? . . . .
H(24) C(24) C(25) C(26) -58.5 ? . . . .
N(5) C(25) C(26) C(27) -1.0(2) ? . . . .
N(5) C(25) C(26) H(25) 179.0 ? . . . .
C(24) C(25) C(26) C(27) 178.96(14) ? . . . .
C(24) C(25) C(26) H(25) -1.1 ? . . . .
C(25) C(26) C(27) C(33) 1.3(2) ? . . . .
C(25) C(26) C(27) H(26) -178.7 ? . . . .
H(25) C(26) C(27) C(33) -178.7 ? . . . .
H(25) C(26) C(27) H(26) 1.3 ? . . . .
C(26) C(27) C(33) C(28) 178.71(16) ? . . . .
C(26) C(27) C(33) C(32) -0.6(2) ? . . . .
H(26) C(27) C(33) C(28) -1.2 ? . . . .
H(26) C(27) C(33) C(32) 179.5 ? . . . .
C(29) C(28) C(33) C(27) -178.56(18) ? . . . .
C(29) C(28) C(33) C(32) 0.7(2) ? . . . .
C(33) C(28) C(29) C(30) 0.3(3) ? . . . .
C(33) C(28) C(29) H(28) -179.6 ? . . . .
H(27) C(28) C(29) C(30) -179.6 ? . . . .
H(27) C(28) C(29) H(28) 0.4 ? . . . .
H(27) C(28) C(33) C(27) 1.4 ? . . . .
H(27) C(28) C(33) C(32) -179.2 ? . . . .
C(28) C(29) C(30) C(31) -1.2(3) ? . . . .
C(28) C(29) C(30) H(29) 178.8 ? . . . .
H(28) C(29) C(30) C(31) 178.8 ? . . . .
H(28) C(29) C(30) H(29) -1.2 ? . . . .
C(29) C(30) C(31) C(32) 1.1(2) ? . . . .
C(29) C(30) C(31) H(30) -178.9 ? . . . .
H(29) C(30) C(31) C(32) -178.9 ? . . . .
H(29) C(30) C(31) H(30) 1.1 ? . . . .
C(30) C(31) C(32) N(5) 178.99(15) ? . . . .
C(30) C(31) C(32) C(33) -0.0(2) ? . . . .
H(30) C(31) C(32) N(5) -1.0 ? . . . .
H(30) C(31) C(32) C(33) 180.0 ? . . . .
N(5) C(32) C(33) C(27) -0.5(2) ? . . . .
N(5) C(32) C(33) C(28) -179.83(15) ? . . . .
C(31) C(32) C(33) C(27) 178.46(15) ? . . . .
C(31) C(32) C(33) C(28) -0.9(2) ? . . . .
N(2) C(34) C(35) N(6) -138.17(12) ? . . . .
N(2) C(34) C(35) C(36) 43.56(17) ? . . . .
H(31) C(34) C(35) N(6) -17.1 ? . . . .
H(31) C(34) C(35) C(36) 164.7 ? . . . .
H(32) C(34) C(35) N(6) 100.8 ? . . . .
H(32) C(34) C(35) C(36) -77.5 ? . . . .
N(6) C(35) C(36) C(37) -0.2(2) ? . . . .
N(6) C(35) C(36) H(33) 179.8 ? . . . .
C(34) C(35) C(36) C(37) 177.91(13) ? . . . .
C(34) C(35) C(36) H(33) -2.1 ? . . . .
C(35) C(36) C(37) C(43) 1.1(2) ? . . . .
C(35) C(36) C(37) H(34) -178.9 ? . . . .
H(33) C(36) C(37) C(43) -178.9 ? . . . .
H(33) C(36) C(37) H(34) 1.1 ? . . . .
C(36) C(37) C(43) C(38) 178.16(15) ? . . . .
C(36) C(37) C(43) C(42) -1.4(2) ? . . . .
H(34) C(37) C(43) C(38) -1.8 ? . . . .
H(34) C(37) C(43) C(42) 178.7 ? . . . .
C(39) C(38) C(43) C(37) -179.66(16) ? . . . .
C(39) C(38) C(43) C(42) -0.1(2) ? . . . .
C(43) C(38) C(39) C(40) -0.4(2) ? . . . .
C(43) C(38) C(39) H(36) 179.7 ? . . . .
H(35) C(38) C(39) C(40) 179.7 ? . . . .
H(35) C(38) C(39) H(36) -0.3 ? . . . .
H(35) C(38) C(43) C(37) 0.3 ? . . . .
H(35) C(38) C(43) C(42) 179.9 ? . . . .
C(38) C(39) C(40) C(41) 0.4(2) ? . . . .
C(38) C(39) C(40) H(37) -179.6 ? . . . .
H(36) C(39) C(40) C(41) -179.5 ? . . . .
H(36) C(39) C(40) H(37) 0.5 ? . . . .
C(39) C(40) C(41) C(42) -0.03(19) ? . . . .
C(39) C(40) C(41) H(38) 180.0 ? . . . .
H(37) C(40) C(41) C(42) 180.0 ? . . . .
H(37) C(40) C(41) H(38) 0.0 ? . . . .
C(40) C(41) C(42) N(6) 178.77(13) ? . . . .
C(40) C(41) C(42) C(43) -0.4(2) ? . . . .
H(38) C(41) C(42) N(6) -1.2 ? . . . .
H(38) C(41) C(42) C(43) 179.6 ? . . . .
N(6) C(42) C(43) C(37) 0.9(2) ? . . . .
N(6) C(42) C(43) C(38) -178.67(13) ? . . . .
C(41) C(42) C(43) C(37) -179.91(13) ? . . . .
C(41) C(42) C(43) C(38) 0.5(2) ? . . . .

loop_
_cod_related_entry_id
_cod_related_entry_database
_cod_related_entry_code
1 ChemSpider 30652596
